data_7118289
loop_
_publ_author_name
'Greulich, Tobias W.'
'Suzuki, Naoya'
'Daniliuc, Constantin G.'
'Fukazawa, Aiko'
'Yamaguchi, Eriko'
'Studer, Armido'
'Yamaguchi, Shigehiro'

_publ_section_title
;
 A biphenyl containing two electron-donating and two electron-accepting
 moieties: a rigid and small donor-acceptor-donor ladder system.
;
_journal_issue 11
_journal_name_full 'Chemical communications (Cambridge, England)'
_journal_page_first 2374
_journal_page_last 2377
_journal_paper_doi 10.1039/c5cc03063c
_journal_volume 52
_journal_year 2016
_chemical_formula_sum 'C40 H34 Br2 N2'
_chemical_formula_weight 702.51
_space_group_crystal_system triclinic
_space_group_IT_number 2
_space_group_name_Hall '-P 1'
_space_group_name_H-M_alt 'P -1'
_symmetry_space_group_name_Hall '-P 1'
_symmetry_space_group_name_H-M 'P -1'
_atom_sites_solution_hydrogens mixed
_audit_update_record
;
2015-03-06 deposited with the CCDC.
2016-01-05 downloaded from the CCDC.
;
_cell_angle_alpha 87.925(2)
_cell_angle_beta 67.674(2)
_cell_angle_gamma 66.578(2)
_cell_formula_units_Z 2
_cell_length_a 11.0372(6)
_cell_length_b 12.6734(7)
_cell_length_c 13.6066(7)
_cell_measurement_reflns_used 9713
_cell_measurement_temperature 100.(2)
_cell_measurement_theta_max 68.3514
_cell_measurement_theta_min 3.5441
_cell_volume 1600.69(15)
_computing_cell_refinement 'SAINT V8.34A (Bruker AXS Inc., 2013)'
_computing_data_collection
;
APEX2 v.2014.1-1 (Bruker AXS Inc., 2014)

;
_computing_data_reduction 'SAINT V8.34A (Bruker AXS Inc., 2013)'
_computing_molecular_graphics 'XP (Sheldrick, 2014)'
_computing_publication_material 'SHELXL-2014 (Sheldrick, 2014)'
_computing_structure_refinement 'SHELXL-2014/6 (Sheldrick, 2014)'
_computing_structure_solution 'SHELXL-2014 (Sheldrick, 2014)'
_diffrn_ambient_temperature 100.(2)
_diffrn_detector_area_resol_mean 10.4167
_diffrn_measured_fraction_theta_full 0.996
_diffrn_measured_fraction_theta_max 0.996
_diffrn_measurement_device_type 'Bruker D8 Venture PHOTON 100 CMOS'
_diffrn_measurement_method 'omega and phi scans'
_diffrn_radiation_monochromator 'MX mirror'
_diffrn_radiation_type 'Cu K\a'
_diffrn_radiation_wavelength 1.54178
_diffrn_reflns_av_R_equivalents 0.0329
_diffrn_reflns_av_unetI/netI 0.0174
_diffrn_reflns_limit_h_max 13
_diffrn_reflns_limit_h_min -13
_diffrn_reflns_limit_k_max 13
_diffrn_reflns_limit_k_min -15
_diffrn_reflns_limit_l_max 16
_diffrn_reflns_limit_l_min -16
_diffrn_reflns_number 45014
_diffrn_reflns_theta_full 68.45
_diffrn_reflns_theta_max 68.45
_diffrn_reflns_theta_min 3.54
_diffrn_source 'Cu ImS'
_diffrn_source_type 'micro focus tube'
_exptl_absorpt_coefficient_mu 3.444
_exptl_absorpt_correction_T_max 0.67
_exptl_absorpt_correction_T_min 0.54
_exptl_absorpt_correction_type multi-scan
_exptl_absorpt_process_details
;
Bruker AXS (2014). SADABS, Version 2014/2, Bruker AXS Inc., Madison, Wisconsin,
USA.
;
_exptl_crystal_colour colourless
_exptl_crystal_density_diffrn 1.458
_exptl_crystal_density_method 'not measured'
_exptl_crystal_description prism
_exptl_crystal_F_000 716
_exptl_crystal_size_max 0.281
_exptl_crystal_size_mid 0.139
_exptl_crystal_size_min 0.127
_refine_diff_density_max 1.571
_refine_diff_density_min -0.345
_refine_ls_extinction_method none
_refine_ls_goodness_of_fit_ref 1.030
_refine_ls_hydrogen_treatment mixed
_refine_ls_matrix_type full
_refine_ls_number_parameters 410
_refine_ls_number_reflns 5859
_refine_ls_number_restraints 17
_refine_ls_restrained_S_all 1.054
_refine_ls_R_factor_all 0.0282
_refine_ls_R_factor_gt 0.0265
_refine_ls_shift/su_max 0.003
_refine_ls_shift/su_mean 0.000
_refine_ls_structure_factor_coef Fsqd
_refine_ls_weighting_details 'w=1/[\s^2^(Fo^2^)+(0.0307P)^2^+1.9107P] where P=(Fo^2^+2Fc^2^)/3'
_refine_ls_weighting_scheme calc
_refine_ls_wR_factor_gt 0.0663
_refine_ls_wR_factor_ref 0.0674
_reflns_number_gt 5575
_reflns_number_total 5859
_reflns_threshold_expression 'I > 2\s(I)'
_cod_data_source_file c5cc03063c2.cif
_cod_data_source_block stu7852
_cod_depositor_comments 'Adding full bibliography for 7118287--7118291.cif.'
_cod_database_code 7118289

loop_
_space_group_symop_operation_xyz
'x, y, z'
'-x, -y, -z'

loop_
_atom_site_type_symbol
_atom_site_label
_atom_site_fract_x
_atom_site_fract_y
_atom_site_fract_z
_atom_site_U_iso_or_equiv
_atom_site_adp_type
_atom_site_calc_flag
_atom_site_refinement_flags_adp
_atom_site_refinement_flags_occupancy
_atom_site_refinement_flags_posn
_atom_site_occupancy
_atom_site_disorder_assembly
_atom_site_disorder_group
N N1 0.23246(17) 0.27927(14) 0.72792(13) 0.0166(3) Uani d . . . 1.0 . .
N N2 0.35345(18) 0.79120(14) 0.15905(13) 0.0187(3) Uani d . . . 1.0 . .
C C1 0.3062(2) 0.48951(17) 0.48182(15) 0.0173(4) Uani d . . . 1.0 . .
C C2 0.2117(2) 0.53623(17) 0.58770(16) 0.0172(4) Uani d . . D 1.0 . .
H H6A 0.1616 0.6183 0.6044 0.021 Uiso calc U P DR 0.0410(9) A 1
C C6 0.3760(2) 0.36896(18) 0.46240(16) 0.0193(4) Uani d . . D 1.0 . .
Br Br1 0.10600(2) 0.69930(2) 0.62313(2) 0.02388(8) Uani d U P D 0.9590(9) A 1
H H6 0.443(3) 0.335(2) 0.3900(13) 0.029 Uiso d U P D 0.9590(9) A 1
Br Br1A 0.5003(6) 0.3363(5) 0.3392(4) 0.0272(18) Uani d U P D 0.0410(9) A 2
C C3 0.1866(2) 0.46999(17) 0.66994(15) 0.0165(4) Uani d . . . 1.0 . .
H H3 0.123 0.5067 0.7411 0.02 Uiso calc U . R 1.0 . .
C C4 0.2556(2) 0.34830(17) 0.64799(15) 0.0156(4) Uani d . . . 1.0 . .
C C5 0.3515(2) 0.29939(17) 0.54157(16) 0.0181(4) Uani d . . . 1.0 . .
H H5 0.4001 0.2174 0.5239 0.022 Uiso calc U . R 1.0 . .
C C7 0.3253(2) 0.56319(17) 0.39407(15) 0.0176(4) Uani d . . . 1.0 . .
C C8 0.2426(2) 0.58881(17) 0.33338(15) 0.0167(4) Uani d . . . 1.0 . .
C C12 0.4227(2) 0.61384(18) 0.37032(16) 0.0205(4) Uani d . . . 1.0 . .
H H12 0.4835 0.5968 0.4082 0.025 Uiso calc U . R 1.0 . .
Br Br2 0.10458(2) 0.52557(2) 0.36057(2) 0.01906(7) Uani d . . . 1.0 . .
C C9 0.2535(2) 0.66019(16) 0.25398(15) 0.0166(4) Uani d . . . 1.0 . .
H H9 0.1974 0.6723 0.2128 0.02 Uiso calc U . R 1.0 . .
C C10 0.3479(2) 0.71485(17) 0.23423(15) 0.0174(4) Uani d . . . 1.0 . .
C C11 0.4343(2) 0.68824(18) 0.29338(16) 0.0202(4) Uani d . . . 1.0 . .
H H11 0.5013 0.7216 0.2805 0.024 Uiso calc U . R 1.0 . .
C C13 0.1075(2) 0.32286(17) 0.83115(15) 0.0179(4) Uani d . . . 1.0 . .
H H13A 0.0588 0.2697 0.8452 0.021 Uiso calc U . R 1.0 . .
H H13B 0.0384 0.3999 0.8263 0.021 Uiso calc U . R 1.0 . .
C C14 0.3104(2) 0.15372(17) 0.70505(16) 0.0180(4) Uani d . . . 1.0 . .
H H14A 0.3128 0.1229 0.7725 0.022 Uiso calc U . R 1.0 . .
H H14B 0.4111 0.1346 0.655 0.022 Uiso calc U . R 1.0 . .
C C15 0.4646(2) 0.83470(17) 0.12255(15) 0.0185(4) Uani d . . . 1.0 . .
H H15A 0.492 0.8399 0.0449 0.022 Uiso calc U . R 1.0 . .
H H15B 0.5508 0.7778 0.1319 0.022 Uiso calc U . R 1.0 . .
C C16 0.2402(2) 0.84220(18) 0.12018(16) 0.0209(4) Uani d . . . 1.0 . .
H H16A 0.2257 0.9235 0.1105 0.025 Uiso calc U . R 1.0 . .
H H16B 0.1497 0.844 0.1758 0.025 Uiso calc U . R 1.0 . .
C C21 0.1465(2) 0.33380(17) 0.92454(15) 0.0185(4) Uani d . . . 1.0 . .
C C22 0.1381(2) 0.25772(19) 1.00087(16) 0.0245(4) Uani d . . . 1.0 . .
H H22 0.1069 0.1994 0.9944 0.029 Uiso calc U . R 1.0 . .
C C23 0.1748(2) 0.2662(2) 1.08648(17) 0.0309(5) Uani d . . . 1.0 . .
H H23 0.1693 0.2135 1.1377 0.037 Uiso calc U . R 1.0 . .
C C24 0.2191(3) 0.3513(2) 1.09687(17) 0.0316(5) Uani d . . . 1.0 . .
H H24 0.2439 0.3573 1.1554 0.038 Uiso calc U . R 1.0 . .
C C25 0.2274(2) 0.42769(19) 1.02206(18) 0.0289(5) Uani d . . . 1.0 . .
H H25 0.2575 0.4865 1.0295 0.035 Uiso calc U . R 1.0 . .
C C26 0.1919(2) 0.41875(18) 0.93596(17) 0.0226(4) Uani d . . . 1.0 . .
H H26 0.1987 0.4711 0.8845 0.027 Uiso calc U . R 1.0 . .
C C31 0.2484(2) 0.09175(17) 0.65674(15) 0.0174(4) Uani d . . . 1.0 . .
C C32 0.3185(2) -0.02866(19) 0.63003(18) 0.0266(5) Uani d . . . 1.0 . .
H H32 0.4049 -0.0701 0.6403 0.032 Uiso calc U . R 1.0 . .
C C33 0.2634(3) -0.08814(19) 0.5888(2) 0.0309(5) Uani d . . . 1.0 . .
H H33 0.3127 -0.17 0.5699 0.037 Uiso calc U . R 1.0 . .
C C34 0.1356(2) -0.02848(19) 0.57480(18) 0.0257(5) Uani d . . . 1.0 . .
H H34 0.0966 -0.0695 0.5478 0.031 Uiso calc U . R 1.0 . .
C C35 0.0662(2) 0.09067(18) 0.60044(16) 0.0210(4) Uani d . . . 1.0 . .
H H35 -0.0207 0.1318 0.5908 0.025 Uiso calc U . R 1.0 . .
C C36 0.1229(2) 0.15074(17) 0.64042(16) 0.0188(4) Uani d . . . 1.0 . .
H H36 0.0754 0.2329 0.6567 0.023 Uiso calc U . R 1.0 . .
C C41 0.4220(2) 0.95234(17) 0.17991(15) 0.0168(4) Uani d . . . 1.0 . .
C C42 0.3064(2) 0.99806(19) 0.27862(16) 0.0229(4) Uani d . . . 1.0 . .
H H42 0.2506 0.9558 0.3114 0.028 Uiso calc U . R 1.0 . .
C C43 0.2722(2) 1.10527(19) 0.32967(17) 0.0273(5) Uani d . . . 1.0 . .
H H43 0.193 1.1359 0.397 0.033 Uiso calc U . R 1.0 . .
C C44 0.3528(3) 1.16749(19) 0.28290(18) 0.0265(5) Uani d . . . 1.0 . .
H H44 0.3287 1.241 0.3177 0.032 Uiso calc U . R 1.0 . .
C C45 0.4688(2) 1.12216(18) 0.18522(17) 0.0240(4) Uani d . . . 1.0 . .
H H45 0.5253 1.1642 0.1533 0.029 Uiso calc U . R 1.0 . .
C C46 0.5028(2) 1.01560(18) 0.13379(16) 0.0197(4) Uani d . . . 1.0 . .
H H46 0.582 0.9854 0.0664 0.024 Uiso calc U . R 1.0 . .
C C51 0.2673(2) 0.78004(19) 0.01522(16) 0.0212(4) Uani d . . . 1.0 . .
C C52 0.3776(2) 0.67141(19) -0.02958(18) 0.0257(5) Uani d . . . 1.0 . .
H H52 0.439 0.6327 0.006 0.031 Uiso calc U . R 1.0 . .
C C53 0.3997(3) 0.6181(2) -0.12658(19) 0.0317(5) Uani d . . . 1.0 . .
H H53 0.476 0.5435 -0.1565 0.038 Uiso calc U . R 1.0 . .
C C54 0.3115(3) 0.6729(2) -0.17917(19) 0.0359(6) Uani d . . . 1.0 . .
H H54 0.3264 0.6361 -0.2449 0.043 Uiso calc U . R 1.0 . .
C C55 0.2012(3) 0.7817(3) -0.1356(2) 0.0409(6) Uani d . . . 1.0 . .
H H55 0.1399 0.82 -0.1714 0.049 Uiso calc U . R 1.0 . .
C C56 0.1799(3) 0.8351(2) -0.03926(19) 0.0345(5) Uani d . . . 1.0 . .
H H56 0.1046 0.9102 -0.0102 0.041 Uiso calc U . R 1.0 . .

loop_
_atom_site_aniso_label
_atom_site_aniso_U_11
_atom_site_aniso_U_22
_atom_site_aniso_U_33
_atom_site_aniso_U_12
_atom_site_aniso_U_13
_atom_site_aniso_U_23
N1 0.0213(8) 0.0144(8) 0.0160(8) -0.0091(7) -0.0077(7) 0.0039(6)
N2 0.0226(9) 0.0183(8) 0.0197(8) -0.0121(7) -0.0099(7) 0.0080(7)
C1 0.0194(9) 0.0220(10) 0.0173(9) -0.0124(8) -0.0106(8) 0.0060(8)
C2 0.0197(9) 0.0158(9) 0.0210(10) -0.0090(8) -0.0115(8) 0.0047(8)
C6 0.0214(10) 0.0221(10) 0.0157(10) -0.0112(8) -0.0062(8) 0.0023(8)
Br1 0.03041(14) 0.01263(12) 0.01968(12) -0.00473(9) -0.00541(9) 0.00266(8)
Br1A 0.030(3) 0.024(3) 0.024(3) -0.012(2) -0.007(2) 0.003(2)
C3 0.0177(9) 0.0200(10) 0.0150(9) -0.0098(8) -0.0075(8) 0.0030(7)
C4 0.0181(9) 0.0181(9) 0.0177(9) -0.0116(8) -0.0104(8) 0.0063(7)
C5 0.0199(10) 0.0160(9) 0.0199(10) -0.0089(8) -0.0079(8) 0.0027(8)
C7 0.0209(10) 0.0180(9) 0.0149(9) -0.0092(8) -0.0070(8) 0.0032(7)
C8 0.0160(9) 0.0162(9) 0.0171(9) -0.0083(8) -0.0041(8) 0.0009(7)
C12 0.0248(10) 0.0225(10) 0.0214(10) -0.0129(9) -0.0136(9) 0.0062(8)
Br2 0.02005(11) 0.02238(12) 0.02176(11) -0.01377(9) -0.01058(8) 0.00707(8)
C9 0.0175(9) 0.0176(9) 0.0158(9) -0.0076(8) -0.0074(8) 0.0030(7)
C10 0.0195(10) 0.0153(9) 0.0150(9) -0.0070(8) -0.0046(8) 0.0025(7)
C11 0.0234(10) 0.0232(10) 0.0209(10) -0.0156(9) -0.0098(8) 0.0062(8)
C13 0.0174(9) 0.0198(10) 0.0183(10) -0.0100(8) -0.0068(8) 0.0061(8)
C14 0.0205(10) 0.0166(10) 0.0202(10) -0.0084(8) -0.0108(8) 0.0060(8)
C15 0.0206(10) 0.0184(10) 0.0156(9) -0.0100(8) -0.0047(8) 0.0058(7)
C16 0.0232(10) 0.0187(10) 0.0220(10) -0.0096(8) -0.0095(8) 0.0068(8)
C21 0.0144(9) 0.0201(10) 0.0144(9) -0.0034(8) -0.0030(7) 0.0011(8)
C22 0.0226(10) 0.0286(11) 0.0185(10) -0.0105(9) -0.0047(8) 0.0064(8)
C23 0.0288(12) 0.0381(13) 0.0148(10) -0.0071(10) -0.0050(9) 0.0072(9)
C24 0.0308(12) 0.0345(13) 0.0176(10) 0.0000(10) -0.0108(9) -0.0073(9)
C25 0.0279(12) 0.0231(11) 0.0310(12) -0.0026(9) -0.0146(10) -0.0070(9)
C26 0.0234(10) 0.0194(10) 0.0226(10) -0.0055(8) -0.0101(9) 0.0012(8)
C31 0.0205(10) 0.0170(9) 0.0163(9) -0.0094(8) -0.0073(8) 0.0045(7)
C32 0.0249(11) 0.0196(11) 0.0353(12) -0.0061(9) -0.0153(10) 0.0028(9)
C33 0.0356(13) 0.0150(10) 0.0424(14) -0.0077(9) -0.0183(11) -0.0003(9)
C34 0.0329(12) 0.0245(11) 0.0278(11) -0.0170(9) -0.0148(10) 0.0024(9)
C35 0.0222(10) 0.0227(10) 0.0212(10) -0.0105(8) -0.0107(8) 0.0044(8)
C36 0.0219(10) 0.0157(9) 0.0187(10) -0.0078(8) -0.0078(8) 0.0034(7)
C41 0.0190(9) 0.0168(9) 0.0165(9) -0.0073(8) -0.0094(8) 0.0061(7)
C42 0.0242(11) 0.0255(11) 0.0180(10) -0.0125(9) -0.0052(8) 0.0041(8)
C43 0.0294(12) 0.0267(11) 0.0183(10) -0.0066(9) -0.0067(9) -0.0019(9)
C44 0.0379(13) 0.0204(10) 0.0274(11) -0.0102(9) -0.0212(10) 0.0031(9)
C45 0.0313(11) 0.0225(11) 0.0274(11) -0.0156(9) -0.0170(9) 0.0105(9)
C46 0.0202(10) 0.0208(10) 0.0187(10) -0.0092(8) -0.0082(8) 0.0079(8)
C51 0.0209(10) 0.0273(11) 0.0191(10) -0.0148(9) -0.0071(8) 0.0079(8)
C52 0.0324(12) 0.0225(11) 0.0256(11) -0.0140(9) -0.0125(9) 0.0072(9)
C53 0.0368(13) 0.0275(12) 0.0281(12) -0.0148(10) -0.0082(10) 0.0000(9)
C54 0.0370(13) 0.0510(16) 0.0244(12) -0.0247(12) -0.0099(10) -0.0003(11)
C55 0.0308(13) 0.0639(18) 0.0300(13) -0.0156(13) -0.0180(11) 0.0022(12)
C56 0.0245(12) 0.0413(14) 0.0301(12) -0.0049(10) -0.0119(10) 0.0015(10)

loop_
_atom_type_symbol
_atom_type_description
_atom_type_scat_dispersion_real
_atom_type_scat_dispersion_imag
_atom_type_scat_source
C C 0.0181 0.0091 'International Tables Vol C Tables 4.2.6.8 and 6.1.1.4'
H H 0.0000 0.0000 'International Tables Vol C Tables 4.2.6.8 and 6.1.1.4'
N N 0.0311 0.0180 'International Tables Vol C Tables 4.2.6.8 and 6.1.1.4'
Br Br -0.6763 1.2805 'International Tables Vol C Tables 4.2.6.8 and 6.1.1.4'

loop_
_geom_angle_atom_site_label_1
_geom_angle_atom_site_label_2
_geom_angle_atom_site_label_3
_geom_angle_site_symmetry_1
_geom_angle_site_symmetry_3
_geom_angle
C4 N1 C14 . . 120.80(16)
C4 N1 C13 . . 122.50(16)
C14 N1 C13 . . 115.12(15)
C10 N2 C16 . . 121.80(16)
C10 N2 C15 . . 122.36(16)
C16 N2 C15 . . 115.53(16)
C6 C1 C2 . . 115.43(17)
C6 C1 C7 . . 122.13(18)
C2 C1 C7 . . 122.35(18)
C3 C2 C1 . . 123.76(18)
C3 C2 Br1 . . 116.94(15)
C1 C2 Br1 . . 119.28(14)
C3 C2 H6A . . 118.1
C1 C2 H6A . . 118.1
Br1 C2 H6A . . 1.9
C5 C6 C1 . . 122.72(19)
C5 C6 Br1A . . 130.4(3)
C1 C6 Br1A . . 106.2(2)
C5 C6 H6 . . 120.8(17)
C1 C6 H6 . . 116.4(17)
C6 Br1A C54 . 2_665 165.3(3)
C2 C3 C4 . . 119.83(18)
C2 C3 H3 . . 120.1
C4 C3 H3 . . 120.1
N1 C4 C3 . . 121.47(17)
N1 C4 C5 . . 121.24(17)
C3 C4 C5 . . 117.28(17)
C6 C5 C4 . . 120.94(18)
C6 C5 H5 . . 119.5
C4 C5 H5 . . 119.5
C8 C7 C12 . . 115.94(17)
C8 C7 C1 . . 121.69(17)
C12 C7 C1 . . 122.34(17)
C9 C8 C7 . . 123.36(18)
C9 C8 Br2 . . 117.32(14)
C7 C8 Br2 . . 119.32(14)
C11 C12 C7 . . 122.45(18)
C11 C12 H12 . . 118.8
C7 C12 H12 . . 118.8
C8 C9 C10 . . 119.99(18)
C8 C9 H9 . . 120.0
C10 C9 H9 . . 120.0
N2 C10 C11 . . 122.44(18)
N2 C10 C9 . . 120.21(17)
C11 C10 C9 . . 117.35(17)
C12 C11 C10 . . 120.81(18)
C12 C11 H11 . . 119.6
C10 C11 H11 . . 119.6
N1 C13 C21 . . 113.35(15)
N1 C13 H13A . . 108.9
C21 C13 H13A . . 108.9
N1 C13 H13B . . 108.9
C21 C13 H13B . . 108.9
H13A C13 H13B . . 107.7
N1 C14 C31 . . 115.15(16)
N1 C14 H14A . . 108.5
C31 C14 H14A . . 108.5
N1 C14 H14B . . 108.5
C31 C14 H14B . . 108.5
H14A C14 H14B . . 107.5
N2 C15 C41 . . 114.73(16)
N2 C15 H15A . . 108.6
C41 C15 H15A . . 108.6
N2 C15 H15B . . 108.6
C41 C15 H15B . . 108.6
H15A C15 H15B . . 107.6
N2 C16 C51 . . 115.24(17)
N2 C16 H16A . . 108.5
C51 C16 H16A . . 108.5
N2 C16 H16B . . 108.5
C51 C16 H16B . . 108.5
H16A C16 H16B . . 107.5
C26 C21 C22 . . 118.61(19)
C26 C21 C13 . . 121.21(18)
C22 C21 C13 . . 120.18(19)
C23 C22 C21 . . 120.7(2)
C23 C22 H22 . . 119.6
C21 C22 H22 . . 119.6
C24 C23 C22 . . 119.9(2)
C24 C23 H23 . . 120.0
C22 C23 H23 . . 120.0
C23 C24 C25 . . 120.0(2)
C23 C24 H24 . . 120.0
C25 C24 H24 . . 120.0
C24 C25 C26 . . 120.2(2)
C24 C25 H25 . . 119.9
C26 C25 H25 . . 119.9
C25 C26 C21 . . 120.6(2)
C25 C26 H26 . . 119.7
C21 C26 H26 . . 119.7
C36 C31 C32 . . 118.81(18)
C36 C31 C14 . . 122.22(17)
C32 C31 C14 . . 118.95(18)
C33 C32 C31 . . 120.6(2)
C33 C32 H32 . . 119.7
C31 C32 H32 . . 119.7
C32 C33 C34 . . 120.2(2)
C32 C33 H33 . . 119.9
C34 C33 H33 . . 119.9
C35 C34 C33 . . 119.5(2)
C35 C34 H34 . . 120.3
C33 C34 H34 . . 120.3
C34 C35 C36 . . 120.25(19)
C34 C35 H35 . . 119.9
C36 C35 H35 . . 119.9
C31 C36 C35 . . 120.60(19)
C31 C36 H36 . . 119.7
C35 C36 H36 . . 119.7
C42 C41 C46 . . 118.76(19)
C42 C41 C15 . . 122.05(18)
C46 C41 C15 . . 119.17(18)
C43 C42 C41 . . 120.4(2)
C43 C42 H42 . . 119.8
C41 C42 H42 . . 119.8
C44 C43 C42 . . 120.3(2)
C44 C43 H43 . . 119.8
C42 C43 H43 . . 119.8
C43 C44 C45 . . 119.7(2)
C43 C44 H44 . . 120.2
C45 C44 H44 . . 120.2
C44 C45 C46 . . 120.2(2)
C44 C45 H45 . . 119.9
C46 C45 H45 . . 119.9
C45 C46 C41 . . 120.67(19)
C45 C46 H46 . . 119.7
C41 C46 H46 . . 119.7
C52 C51 C56 . . 118.4(2)
C52 C51 C16 . . 122.53(19)
C56 C51 C16 . . 119.1(2)
C51 C52 C53 . . 120.7(2)
C51 C52 H52 . . 119.7
C53 C52 H52 . . 119.7
C54 C53 C52 . . 120.4(2)
C54 C53 H53 . . 119.8
C52 C53 H53 . . 119.8
C53 C54 C55 . . 119.6(2)
C53 C54 Br1A . 2_665 94.7(2)
C55 C54 Br1A . 2_665 116.1(2)
C53 C54 H54 . . 120.2
C55 C54 H54 . . 120.2
Br1A C54 H54 2_665 . 58.8
C54 C55 C56 . . 119.9(2)
C54 C55 H55 . . 120.0
C56 C55 H55 . . 120.0
C55 C56 C51 . . 121.0(2)
C55 C56 H56 . . 119.5
C51 C56 H56 . . 119.5

loop_
_geom_bond_atom_site_label_1
_geom_bond_atom_site_label_2
_geom_bond_site_symmetry_2
_geom_bond_distance
N1 C4 . 1.382(2)
N1 C14 . 1.454(2)
N1 C13 . 1.469(2)
N2 C10 . 1.384(2)
N2 C16 . 1.448(3)
N2 C15 . 1.453(2)
C1 C6 . 1.392(3)
C1 C2 . 1.394(3)
C1 C7 . 1.492(3)
C2 C3 . 1.384(3)
C2 Br1 . 1.8953(19)
C2 H6A . 0.95
C6 C5 . 1.382(3)
C6 Br1A . 1.648(5)
C6 H6 . 0.961(14)
Br1A C54 2_665 2.336(6)
C3 C4 . 1.405(3)
C3 H3 . 0.95
C4 C5 . 1.407(3)
C5 H5 . 0.95
C7 C8 . 1.392(3)
C7 C12 . 1.394(3)
C8 C9 . 1.385(3)
C8 Br2 . 1.9030(19)
C12 C11 . 1.387(3)
C12 H12 . 0.95
C9 C10 . 1.408(3)
C9 H9 . 0.95
C10 C11 . 1.406(3)
C11 H11 . 0.95
C13 C21 . 1.515(3)
C13 H13A . 0.99
C13 H13B . 0.99
C14 C31 . 1.525(3)
C14 H14A . 0.99
C14 H14B . 0.99
C15 C41 . 1.517(3)
C15 H15A . 0.99
C15 H15B . 0.99
C16 C51 . 1.523(3)
C16 H16A . 0.99
C16 H16B . 0.99
C21 C26 . 1.391(3)
C21 C22 . 1.394(3)
C22 C23 . 1.391(3)
C22 H22 . 0.95
C23 C24 . 1.380(4)
C23 H23 . 0.95
C24 C25 . 1.382(3)
C24 H24 . 0.95
C25 C26 . 1.390(3)
C25 H25 . 0.95
C26 H26 . 0.95
C31 C36 . 1.387(3)
C31 C32 . 1.395(3)
C32 C33 . 1.381(3)
C32 H32 . 0.95
C33 C34 . 1.394(3)
C33 H33 . 0.95
C34 C35 . 1.380(3)
C34 H34 . 0.95
C35 C36 . 1.392(3)
C35 H35 . 0.95
C36 H36 . 0.95
C41 C42 . 1.390(3)
C41 C46 . 1.393(3)
C42 C43 . 1.390(3)
C42 H42 . 0.95
C43 C44 . 1.382(3)
C43 H43 . 0.95
C44 C45 . 1.383(3)
C44 H44 . 0.95
C45 C46 . 1.386(3)
C45 H45 . 0.95
C46 H46 . 0.95
C51 C52 . 1.383(3)
C51 C56 . 1.392(3)
C52 C53 . 1.396(3)
C52 H52 . 0.95
C53 C54 . 1.378(4)
C53 H53 . 0.95
C54 C55 . 1.383(4)
C54 Br1A 2_665 2.336(6)
C54 H54 . 0.95
C55 C56 . 1.391(3)
C55 H55 . 0.95
C56 H56 . 0.95

loop_
_geom_torsion_atom_site_label_1
_geom_torsion_atom_site_label_2
_geom_torsion_atom_site_label_3
_geom_torsion_atom_site_label_4
_geom_torsion_site_symmetry_1
_geom_torsion_site_symmetry_4
_geom_torsion
C6 C1 C2 C3 . . 0.2(3)
C7 C1 C2 C3 . . 176.93(18)
C6 C1 C2 Br1 . . -178.12(14)
C7 C1 C2 Br1 . . -1.4(3)
C2 C1 C6 C5 . . 1.5(3)
C7 C1 C6 C5 . . -175.27(18)
C2 C1 C6 Br1A . . -170.4(3)
C7 C1 C6 Br1A . . 12.9(3)
C5 C6 Br1A C54 . 2_665 -124.7(13)
C1 C6 Br1A C54 . 2_665 46.3(14)
C1 C2 C3 C4 . . -1.8(3)
Br1 C2 C3 C4 . . 176.57(14)
C14 N1 C4 C3 . . -176.67(17)
C13 N1 C4 C3 . . 18.4(3)
C14 N1 C4 C5 . . 2.1(3)
C13 N1 C4 C5 . . -162.85(17)
C2 C3 C4 N1 . . -179.54(17)
C2 C3 C4 C5 . . 1.7(3)
C1 C6 C5 C4 . . -1.6(3)
Br1A C6 C5 C4 . . 168.1(3)
N1 C4 C5 C6 . . -178.88(17)
C3 C4 C5 C6 . . -0.1(3)
C6 C1 C7 C8 . . 85.6(3)
C2 C1 C7 C8 . . -90.9(2)
C6 C1 C7 C12 . . -96.7(2)
C2 C1 C7 C12 . . 86.7(3)
C12 C7 C8 C9 . . -0.2(3)
C1 C7 C8 C9 . . 177.58(18)
C12 C7 C8 Br2 . . -179.24(14)
C1 C7 C8 Br2 . . -1.5(3)
C8 C7 C12 C11 . . 1.9(3)
C1 C7 C12 C11 . . -175.83(19)
C7 C8 C9 C10 . . -2.6(3)
Br2 C8 C9 C10 . . 176.43(14)
C16 N2 C10 C11 . . -162.91(19)
C15 N2 C10 C11 . . 10.5(3)
C16 N2 C10 C9 . . 17.2(3)
C15 N2 C10 C9 . . -169.41(18)
C8 C9 C10 N2 . . -176.47(18)
C8 C9 C10 C11 . . 3.6(3)
C7 C12 C11 C10 . . -0.8(3)
N2 C10 C11 C12 . . 178.12(19)
C9 C10 C11 C12 . . -2.0(3)
C4 N1 C13 C21 . . -110.2(2)
C14 N1 C13 C21 . . 84.0(2)
C4 N1 C14 C31 . . -82.2(2)
C13 N1 C14 C31 . . 83.8(2)
C10 N2 C15 C41 . . -96.2(2)
C16 N2 C15 C41 . . 77.6(2)
C10 N2 C16 C51 . . -96.0(2)
C15 N2 C16 C51 . . 90.2(2)
N1 C13 C21 C26 . . 70.6(2)
N1 C13 C21 C22 . . -109.1(2)
C26 C21 C22 C23 . . -0.2(3)
C13 C21 C22 C23 . . 179.45(19)
C21 C22 C23 C24 . . 0.5(3)
C22 C23 C24 C25 . . -0.2(3)
C23 C24 C25 C26 . . -0.3(3)
C24 C25 C26 C21 . . 0.6(3)
C22 C21 C26 C25 . . -0.3(3)
C13 C21 C26 C25 . . -179.97(19)
N1 C14 C31 C36 . . -2.8(3)
N1 C14 C31 C32 . . 178.57(18)
C36 C31 C32 C33 . . -0.5(3)
C14 C31 C32 C33 . . 178.2(2)
C31 C32 C33 C34 . . -0.9(4)
C32 C33 C34 C35 . . 1.3(4)
C33 C34 C35 C36 . . -0.3(3)
C32 C31 C36 C35 . . 1.5(3)
C14 C31 C36 C35 . . -177.20(18)
C34 C35 C36 C31 . . -1.1(3)
N2 C15 C41 C42 . . 18.6(3)
N2 C15 C41 C46 . . -162.99(17)
C46 C41 C42 C43 . . 0.4(3)
C15 C41 C42 C43 . . 178.82(19)
C41 C42 C43 C44 . . -0.1(3)
C42 C43 C44 C45 . . -0.5(3)
C43 C44 C45 C46 . . 0.9(3)
C44 C45 C46 C41 . . -0.6(3)
C42 C41 C46 C45 . . 0.0(3)
C15 C41 C46 C45 . . -178.50(18)
N2 C16 C51 C52 . . 11.7(3)
N2 C16 C51 C56 . . -166.97(19)
C56 C51 C52 C53 . . -0.6(3)
C16 C51 C52 C53 . . -179.3(2)
C51 C52 C53 C54 . . -0.1(3)
C52 C53 C54 C55 . . 0.4(4)
C52 C53 C54 Br1A . 2_665 124.1(2)
C53 C54 C55 C56 . . 0.0(4)
Br1A C54 C55 C56 2_665 . -112.5(3)
C54 C55 C56 C51 . . -0.7(4)
C52 C51 C56 C55 . . 1.0(4)
C16 C51 C56 C55 . . 179.8(2)
